data_7009294
loop_
_publ_author_name
'Barton, Andrew J.'
'Genge, Anthony R. J.'
'Levason, William'
'Reid, Gillian'

_publ_section_title
;
 Synthesis and structures of bismuth(III) complexes involving thio- and
 seleno-ether ligands
;
_journal_issue 6
_journal_name_full 'Journal of the Chemical Society, Dalton Transactions'
_journal_page_first 859
_journal_paper_doi 10.1039/a909803h
_journal_year 2000
_chemical_formula_moiety 'C14 H14 Bi2 Br6 S2 '
_chemical_formula_structural '[Bi2Br6{PhS(CH2)2SPh}]'
_chemical_formula_sum 'C14 H14 Bi2 Br6 S2'
_chemical_formula_weight 1143.77
_space_group_IT_number 14
_symmetry_cell_setting monoclinic
_symmetry_Int_Tables_number 14
_symmetry_space_group_name_Hall '-P 2ybc'
_symmetry_space_group_name_H-M 'P 1 21/c 1'
_audit_creation_date 19100-01-10
_audit_creation_method 'by teXsan v1.8'
_audit_update_record
;
?
;
_cell_angle_alpha 90
_cell_angle_beta 93.94(2)
_cell_angle_gamma 90
_cell_formula_units_Z 2
_cell_length_a 9.267(3)
_cell_length_b 6.981(2)
_cell_length_c 18.340(5)
_cell_measurement_reflns_used 18
_cell_measurement_temperature 150.1
_cell_measurement_theta_max 8.9
_cell_measurement_theta_min 7.0
_cell_volume 1183.7(6)
_computing_cell_refinement 'MSC/AFC Diffractometer Control'
_computing_data_collection 'MSC/AFC Diffractometer Control'
_computing_data_reduction 'teXsan (MSC, 1992-1997)'
_computing_publication_material 'teXsan (MSC, 1992-1997)'
_computing_structure_refinement 'teXsan (MSC, 1992-1997)'
_computing_structure_solution
;
SHELXS86 (Sheldrick, 1985)
;
_diffrn_ambient_temperature 150.1
_diffrn_measurement_device_type 'Rigaku AFC7S'
_diffrn_measurement_method \w-2\q
_diffrn_orient_matrix_UB_11 -0.05806
_diffrn_orient_matrix_UB_12 0.01009
_diffrn_orient_matrix_UB_13 0.04383
_diffrn_orient_matrix_UB_21 -0.06864
_diffrn_orient_matrix_UB_22 0.08930
_diffrn_orient_matrix_UB_23 -0.02730
_diffrn_orient_matrix_UB_31 -0.06015
_diffrn_orient_matrix_UB_32 -0.11155
_diffrn_orient_matrix_UB_33 -0.01790
_diffrn_radiation_detector 'scintillation counter'
_diffrn_radiation_monochromator graphite
_diffrn_radiation_source 'X-ray tube'
_diffrn_radiation_type 'Mo K\a'
_diffrn_radiation_wavelength 0.71073
_diffrn_reflns_av_R_equivalents 0.09317
_diffrn_reflns_limit_h_max 11
_diffrn_reflns_limit_h_min 0
_diffrn_reflns_limit_k_max 8
_diffrn_reflns_limit_k_min 0
_diffrn_reflns_limit_l_max 21
_diffrn_reflns_limit_l_min -21
_diffrn_reflns_number 2419
_diffrn_reflns_reduction_process 'Lp corrections applied'
_diffrn_reflns_theta_max 25.00
_diffrn_reflns_theta_min 2.20
_diffrn_standards_decay_% 0.63
_diffrn_standards_interval_count 150
_diffrn_standards_number 3
_exptl_absorpt_coefficient_mu 25.153
_exptl_absorpt_correction_T_max 1.000
_exptl_absorpt_correction_T_min 0.535
_exptl_absorpt_correction_type empirical
_exptl_absorpt_process_details
;
DIFABS (Walker & Stuart, 1983)
;
_exptl_crystal_colour yellow
_exptl_crystal_density_diffrn 3.209
_exptl_crystal_density_meas ?
_exptl_crystal_description block
_exptl_crystal_F_000 1012.00
_exptl_crystal_size_max 0.26
_exptl_crystal_size_mid 0.13
_exptl_crystal_size_min 0.11
_refine_diff_density_max 3.11
_refine_diff_density_min -1.72
_refine_ls_extinction_method none
_refine_ls_goodness_of_fit_ref 1.940
_refine_ls_hydrogen_treatment noref
_refine_ls_matrix_type full
_refine_ls_number_constraints 0
_refine_ls_number_parameters 109
_refine_ls_number_reflns 1212
_refine_ls_number_restraints 0
_refine_ls_R_factor_gt 0.0440
_refine_ls_shift/su_max 0.0110
_refine_ls_shift/su_mean 0.0000
_refine_ls_structure_factor_coef F
_refine_ls_weighting_details 'w = 1/[\s^2^(Fo) + 0.00002|Fo|^2^]'
_refine_ls_weighting_scheme sigma
_refine_ls_wR_factor_ref 0.0485
_reflns_number_gt 1212
_reflns_number_total 2277
_reflns_threshold_expression I>2.00\s(I)
_cod_data_source_file a909803h.txt
_cod_data_source_block bibr3ph_[BiBr3{PhS(CH2)2SPh}]
_cod_original_cell_volume 1183.6(5)
_cod_original_sg_symbol_H-M 'P 21/c     '
_cod_original_formula_sum 'C14 H14 Bi2 Br6 S2 '
_cod_database_code 7009294

loop_
_symmetry_equiv_pos_as_xyz
'   +x,   +y,   +z'
'   -x,1/2+y,1/2-z'
'   -x,   -y,   -z'
'   +x,1/2-y,1/2+z'

loop_
_atom_site_label
_atom_site_fract_x
_atom_site_fract_y
_atom_site_fract_z
_atom_site_U_iso_or_equiv
_atom_site_occupancy
_atom_site_refinement_flags
_atom_site_adp_type
_atom_site_calc_flag
_atom_site_calc_attached_atom
Bi(1) 0.92682(9) 0.2489(2) 0.43818(4) 0.0142(2) 1.000 . Uani d ?
Br(1) 0.9128(3) 0.4002(4) 0.3086(1) 0.0225(7) 1.000 . Uani d ?
Br(2) 1.1952(2) 0.3969(4) 0.4794(1) 0.0196(6) 1.000 . Uani d ?
Br(3) 1.0454(3) -0.0806(4) 0.3948(1) 0.0209(7) 1.000 . Uani d ?
S(1) 0.6287(6) 0.060(1) 0.4051(3) 0.020(2) 1.000 . Uani d ?
C(1) 0.569(2) 0.060(3) 0.499(1) 0.010(6) 1.000 . Uani d ?
C(2) 0.510(2) 0.227(4) 0.363(1) 0.012(6) 1.000 . Uani d ?
C(3) 0.527(3) 0.431(4) 0.376(1) 0.023(7) 1.000 . Uani d ?
C(4) 0.432(3) 0.560(4) 0.341(1) 0.026(8) 1.000 . Uani d ?
C(5) 0.319(3) 0.492(4) 0.293(1) 0.024(7) 1.000 . Uani d ?
C(6) 0.303(3) 0.297(3) 0.281(1) 0.018(7) 1.000 . Uani d ?
C(7) 0.394(2) 0.167(3) 0.315(1) 0.015(6) 1.000 . Uani d ?
H(1) 0.5479 0.1887 0.5147 0.011 1.000 . Uiso c ?
H(2) 0.6418 0.0088 0.5330 0.011 1.000 . Uiso c ?
H(3) 0.6027 0.4758 0.4093 0.028 1.000 . Uiso c ?
H(4) 0.4452 0.6935 0.3489 0.031 1.000 . Uiso c ?
H(5) 0.2525 0.5799 0.2694 0.028 1.000 . Uiso c ?
H(6) 0.2271 0.2529 0.2473 0.022 1.000 . Uiso c ?
H(7) 0.3784 0.0346 0.3060 0.018 1.000 . Uiso c ?

loop_
_atom_site_aniso_label
_atom_site_aniso_U_11
_atom_site_aniso_U_22
_atom_site_aniso_U_33
_atom_site_aniso_U_12
_atom_site_aniso_U_13
_atom_site_aniso_U_23
Bi(1) 0.0141(4) 0.0139(4) 0.0146(4) -0.0034(6) 0.0010(3) -0.0025(6)
Br(1) 0.023(1) 0.026(2) 0.018(1) -0.003(1) 0.000(1) 0.008(1)
Br(2) 0.013(1) 0.023(1) 0.023(1) -0.002(1) -0.0001(9) -0.006(1)
Br(3) 0.029(1) 0.018(1) 0.017(1) 0.001(1) 0.0039(9) 0.000(1)
S(1) 0.014(3) 0.028(4) 0.018(3) -0.003(3) 0.001(2) -0.002(3)
C(1) 0.00(1) 0.01(1) 0.02(1) 0.00(1) -0.001(9) 0.00(1)
C(2) 0.02(1) 0.01(1) 0.01(1) -0.01(1) 0.012(8) -0.01(1)
C(3) 0.02(1) 0.03(2) 0.02(1) -0.01(1) -0.01(1) 0.00(1)
C(4) 0.06(2) 0.01(2) 0.01(1) -0.02(1) 0.01(1) -0.01(1)
C(5) 0.02(1) 0.04(2) 0.02(1) 0.02(1) -0.01(1) 0.00(1)
C(6) 0.02(1) 0.01(2) 0.03(1) -0.01(1) 0.00(1) 0.00(1)
C(7) 0.01(1) 0.02(1) 0.02(1) -0.01(1) 0.00(1) 0.00(1)

loop_
_atom_type_symbol
_atom_type_oxidation_number
_atom_type_number_in_cell
_atom_type_scat_dispersion_real
_atom_type_scat_dispersion_imag
_atom_type_scat_source
C 0 28 0.002 0.002
;International Tables for Crystallography
(1992, Vol. C, Tables 4.2.6.8 and 6.1.1.1)
;
H 0 28 0.000 0.000
;International Tables for Crystallography
(1992, Vol. C, Table 6.1.1.2)
;
S 0 4 0.110 0.124
;International Tables for Crystallography
(1992, Vol. C, Tables 4.2.6.8 and 6.1.1.1)
;
Br 0 12 -0.374 2.456
;International Tables for Crystallography
(1992, Vol. C, Tables 4.2.6.8 and 6.1.1.1)
;
Bi 0 4 -4.861 10.559
;International Tables for Crystallography
(1992, Vol. C, Tables 4.2.6.8 and 6.1.1.1)
;

loop_
_geom_angle_atom_site_label_1
_geom_angle_atom_site_label_2
_geom_angle_atom_site_label_3
_geom_angle
_geom_angle_site_symmetry_1
_geom_angle_site_symmetry_2
_geom_angle_site_symmetry_3
_geom_angle_publ_flag
Br(1) Bi(1) Br(2) 94.94(8) . . . yes
Br(1) Bi(1) Br(2) 97.04(8) . . 3_766 yes
Br(1) Bi(1) Br(3) 94.19(8) . . . yes
Br(1) Bi(1) Br(3) 176.62(8) . . 3_756 yes
Br(1) Bi(1) S(1) 90.3(1) . . . yes
Br(2) Bi(1) Br(2) 85.46(8) . . 3_766 yes
Br(2) Bi(1) Br(3) 91.29(8) . . . yes
Br(2) Bi(1) Br(3) 82.31(7) . . 3_756 yes
Br(2) Bi(1) S(1) 174.7(1) . . . yes
Br(2) Bi(1) Br(3) 168.53(7) 3_766 . . yes
Br(2) Bi(1) Br(3) 80.82(6) 3_766 . 3_756 yes
Br(2) Bi(1) S(1) 94.8(1) 3_766 . . yes
Br(3) Bi(1) Br(3) 87.85(7) . . 3_756 yes
Br(3) Bi(1) S(1) 87.5(1) . . . yes
Br(3) Bi(1) S(1) 92.4(1) 3_756 . . yes
Bi(1) Br(2) Bi(1) 94.54(8) . . 3_766 yes
Bi(1) Br(3) Bi(1) 92.15(7) . . 3_756 yes
Bi(1) S(1) C(1) 98.1(6) . . . yes
Bi(1) S(1) C(2) 109.4(8) . . . yes
C(1) S(1) C(2) 101.4(9) . . . yes
S(1) C(1) C(1) 109(2) . . 3_656 yes
S(1) C(1) H(1) 110.9 . . . no
S(1) C(1) H(2) 111.4 . . . no
C(1) C(1) H(1) 108.5 3_656 . . no
C(1) C(1) H(2) 109.3 3_656 . . no
H(1) C(1) H(2) 107.4 . . . no
S(1) C(2) C(3) 121(2) . . . yes
S(1) C(2) C(7) 121(2) . . . yes
C(3) C(2) C(7) 118(2) . . . yes
C(2) C(3) C(4) 120(2) . . . yes
C(2) C(3) H(3) 119.7 . . . no
C(4) C(3) H(3) 120.0 . . . no
C(3) C(4) C(5) 120(2) . . . yes
C(3) C(4) H(4) 119.6 . . . no
C(5) C(4) H(4) 120.8 . . . no
C(4) C(5) C(6) 120(2) . . . yes
C(4) C(5) H(5) 120.0 . . . no
C(6) C(5) H(5) 119.9 . . . no
C(5) C(6) C(7) 122(2) . . . yes
C(5) C(6) H(6) 119.5 . . . no
C(7) C(6) H(6) 118.9 . . . no
C(2) C(7) C(6) 121(2) . . . yes
C(2) C(7) H(7) 119.6 . . . no
C(6) C(7) H(7) 119.4 . . . no

loop_
_geom_bond_atom_site_label_1
_geom_bond_atom_site_label_2
_geom_bond_distance
_geom_bond_site_symmetry_1
_geom_bond_site_symmetry_2
_geom_bond_publ_flag
Bi(1) Br(1) 2.596(2) . . yes
Bi(1) Br(2) 2.751(2) . . yes
Bi(1) Br(2) 3.149(3) . 3_766 yes
Bi(1) Br(3) 2.693(3) . . yes
Bi(1) Br(3) 3.274(2) . 3_756 yes
Bi(1) S(1) 3.082(6) . . yes
S(1) C(1) 1.84(2) . . yes
S(1) C(2) 1.75(2) . . yes
C(1) C(1) 1.53(4) . 3_656 yes
C(1) H(1) 0.97 . . no
C(1) H(2) 0.96 . . no
C(2) C(3) 1.45(4) . . yes
C(2) C(7) 1.41(3) . . yes
C(3) C(4) 1.39(4) . . yes
C(3) H(3) 0.95 . . no
C(4) C(5) 1.40(3) . . yes
C(4) H(4) 0.95 . . no
C(5) C(6) 1.39(3) . . yes
C(5) H(5) 0.95 . . no
C(6) C(7) 1.36(3) . . yes
C(6) H(6) 0.95 . . no
C(7) H(7) 0.95 . . no

loop_
_geom_contact_atom_site_label_1
_geom_contact_atom_site_label_2
_geom_contact_distance
_geom_contact_site_symmetry_1
_geom_contact_site_symmetry_2
_geom_contact_publ_flag
C(4) C(7) 3.45(3) . 2_655 no
